data_2007922
loop_
_publ_author_name
'Mague, Joel T.'
'Apblett, Allen W.'
'Todorova, Galina'

_publ_section_title
;
 Metal Alkoxycarboxylate Complexes. II.
 Poly[diaquabis(3-hydroxypropionato)yttrium(III)] Bromide and
 <i>catena</i>-Poly[pentaaqua(3-hydroxypropionato)yttrium(III)] Bromide
 Chloride
;
_journal_issue 12
_journal_name_full 'Acta Crystallographica Section C'
_journal_page_first 1784
_journal_page_last 1787
_journal_paper_doi 10.1107/S010827019800955X
_journal_volume 54
_journal_year 1998
_chemical_formula_iupac '[Y (C3 H5 O3)  (H2 O1)5] (Br) Cl'
_chemical_formula_moiety '(C3 H13 O8 Y) Br Cl'
_chemical_formula_structural '(Y (C3 H5 O3) (O H2)5) Br Cl'
_chemical_formula_sum 'C3 H15 Br Cl O8 Y'
_chemical_formula_weight 383.42
_chemical_name_systematic
;
 Catena-[(3-hydroxypropionato)pentaaquoyttrium(III)] Bromide Chloride
;
_space_group_IT_number 19
_symmetry_cell_setting orthorhombic
_symmetry_space_group_name_Hall 'P 2ac 2ab'
_symmetry_space_group_name_H-M 'P 21 21 21'
_audit_creation_method SHELXL
_cell_angle_alpha 90.00
_cell_angle_beta 90.00
_cell_angle_gamma 90.00
_cell_formula_units_Z 4
_cell_length_a 7.564(2)
_cell_length_b 11.619(2)
_cell_length_c 14.361(3)
_cell_measurement_reflns_used 23
_cell_measurement_temperature 293(2)
_cell_measurement_theta_max 17
_cell_measurement_theta_min 13
_cell_volume 1262.1(5)
_computing_cell_refinement 'CAD-4 Software'
_computing_data_collection 'CAD-4 Software (Enraf-Nonius, 1989)'
_computing_data_reduction 'XCAD4 (Harms & Wocadlo, 1987)'
_computing_molecular_graphics 'SHELXTL-Plus (Sheldrick, 1994)'
_computing_publication_material SHELXTL-Plus
_computing_structure_refinement 'SHELXL93 (Sheldrick, 1993)'
_computing_structure_solution 'SHELXS86 (Sheldrick, 1990)'
_diffrn_ambient_temperature 293(2)
_diffrn_measurement_device 'Enraf-Nonius CAD-4'
_diffrn_measurement_method '\q/2\q scans'
_diffrn_radiation_monochromator graphite
_diffrn_radiation_source 'fine-focus sealed tube'
_diffrn_radiation_type MoK\a
_diffrn_radiation_wavelength 0.71073
_diffrn_reflns_av_R_equivalents 0.0000
_diffrn_reflns_av_sigmaI/netI 0.0301
_diffrn_reflns_limit_h_max 9
_diffrn_reflns_limit_h_min 0
_diffrn_reflns_limit_k_max 13
_diffrn_reflns_limit_k_min 0
_diffrn_reflns_limit_l_max 17
_diffrn_reflns_limit_l_min 0
_diffrn_reflns_number 1305
_diffrn_reflns_theta_max 25.06
_diffrn_reflns_theta_min 2.25
_diffrn_standards_decay_% -2.47
_diffrn_standards_interval_time 120
_diffrn_standards_number 2
_exptl_absorpt_coefficient_mu 8.013
_exptl_absorpt_correction_T_max 0.154
_exptl_absorpt_correction_T_min 0.0516
_exptl_absorpt_correction_type '\y scan'
_exptl_absorpt_process_details '(North et al., 1968)'
_exptl_crystal_colour Colourless
_exptl_crystal_density_diffrn 2.018
_exptl_crystal_density_method None
_exptl_crystal_description Plate
_exptl_crystal_F_000 752
_exptl_crystal_size_max 0.50
_exptl_crystal_size_mid 0.37
_exptl_crystal_size_min 0.23
_refine_diff_density_max 0.687
_refine_diff_density_min -0.404
_refine_ls_abs_structure_details 'Flack (1983)'
_refine_ls_abs_structure_Flack -0.03(2)
_refine_ls_extinction_method none
_refine_ls_goodness_of_fit_all 1.089
_refine_ls_goodness_of_fit_ref 1.118
_refine_ls_hydrogen_treatment 'H atoms riding'
_refine_ls_matrix_type full
_refine_ls_number_parameters 127
_refine_ls_number_reflns 1299
_refine_ls_number_restraints 0
_refine_ls_restrained_S_all 1.101
_refine_ls_restrained_S_obs 1.118
_refine_ls_R_factor_all 0.0496
_refine_ls_R_factor_gt 0.0313
_refine_ls_shift/esd_mean 0.000
_refine_ls_shift/su_max 0.000
_refine_ls_structure_factor_coef Fsqd
_refine_ls_weighting_details 'w = 1/[\s^2^(Fo^2^)+(0.0602P)^2^+1.1250P] where P=(Fo^2^+2Fc^2^)/3'
_refine_ls_weighting_scheme calc
_refine_ls_wR_factor_all 0.0960
_refine_ls_wR_factor_ref 0.0896
_reflns_number_gt 1120
_reflns_number_total 1305
_reflns_threshold_expression I>2\s(I)
_cod_data_source_file fg1475.cif
_cod_data_source_block 2
_cod_depositor_comments
;
The following automatic conversions were performed:
'_symmetry_cell_setting' value 'Orthorhombic' changed to 'orthorhombic'
according to '/home/saulius/struct/CIF-dictionaries/cif_core.dic'
dictionary named 'cif_core.dic' version 2.4.1 from 2010-06-29.

Automatic conversion script
Id: cif_fix_enum 1527 2010-12-29 10:47:43Z saulius 

The following automatic conversions were performed:

'_symmetry_cell_setting' value 'Orthorhombic' changed to
'orthorhombic' according to
/home/saulius/struct/CIF-dictionaries/cif_core.dic dictionary named
'cif_core.dic' version 2.4.1 from 2010-06-29.

Automatic conversion script
Id: cif_fix_values 1715 2011-07-08 13:25:40Z adriana 

The following automatic conversions were performed:

'_refine_ls_weighting_scheme' value 'calc w =
1/[\s^2^(Fo^2^)+(0.0602P)^2^+1.1250P] where P=(Fo^2^+2Fc^2^)/3' was
changed to 'calc'. New tag '_refine_ls_weighting_details' was
created. The value of the new tag was set to 'w =
1/[\s^2^(Fo^2^)+(0.0602P)^2^+1.1250P] where P=(Fo^2^+2Fc^2^)/3'.

Automatic conversion script
Id: cif_fix_values 3143 2015-03-26 13:38:13Z robertas 
;
_cod_original_cell_volume 1262.1(4)
_cod_database_code 2007922

loop_
_symmetry_equiv_pos_as_xyz
'x, y, z'
'-x+1/2, -y, z+1/2'
'-x, y+1/2, -z+1/2'
'x+1/2, -y+1/2, -z'

loop_
_atom_site_aniso_label
_atom_site_aniso_U_11
_atom_site_aniso_U_22
_atom_site_aniso_U_33
_atom_site_aniso_U_12
_atom_site_aniso_U_13
_atom_site_aniso_U_23
Y 0.0343(4) 0.0235(3) 0.0415(4) -0.0002(3) -0.0017(4) 0.0000(3)
Br 0.0532(5) 0.0401(5) 0.0615(5) 0.0031(4) -0.0024(4) -0.0027(4)
Cl 0.0364(9) 0.0336(9) 0.0371(9) -0.0007(8) 0.0000(8) -0.0012(7)
O1 0.043(3) 0.026(2) 0.051(3) 0.000(2) -0.005(3) -0.005(2)
O2 0.040(3) 0.025(2) 0.054(3) 0.005(3) -0.006(3) -0.005(2)
O3 0.055(4) 0.042(3) 0.059(4) -0.003(3) 0.018(3) 0.002(3)
O4 0.060(4) 0.047(4) 0.079(5) -0.013(3) -0.031(4) 0.022(4)
O5 0.051(4) 0.051(4) 0.059(4) -0.013(3) -0.018(3) 0.013(3)
O6 0.076(5) 0.045(3) 0.063(4) -0.017(4) 0.019(4) -0.017(3)
O7 0.059(4) 0.038(3) 0.070(4) -0.010(3) 0.015(3) -0.018(3)
O8 0.037(3) 0.030(3) 0.085(4) 0.001(2) -0.015(3) 0.001(3)
C1 0.036(4) 0.029(4) 0.037(4) 0.001(3) 0.003(4) -0.002(4)
C2 0.045(5) 0.040(5) 0.066(6) 0.006(4) -0.014(5) -0.016(4)
C3 0.034(4) 0.031(4) 0.084(6) -0.001(4) -0.010(4) 0.002(5)

loop_
_atom_site_label
_atom_site_fract_x
_atom_site_fract_y
_atom_site_fract_z
_atom_site_U_iso_or_equiv
_atom_site_thermal_displace_type
_atom_site_calc_flag
_atom_site_refinement_flags
_atom_site_occupancy
_atom_site_disorder_group
_atom_site_type_symbol
Y 0.09454(10) 0.43224(6) 0.20408(5) 0.0331(2) Uani d . 1 . Y
Br 0.56693(13) 0.30436(7) 0.42409(7) 0.0516(3) Uani d . 1 . Br
Cl 0.5578(2) 0.40195(15) -0.00059(12) 0.0357(4) Uani d . 1 . Cl
O1 0.1195(7) 0.7925(4) 0.3199(4) 0.0400(13) Uani d . 1 . O
O2 0.0894(8) 0.6246(4) 0.2506(4) 0.0398(12) Uani d . 1 . O
O3 0.2482(9) 0.5430(5) 0.0877(5) 0.052(2) Uani d . 1 . O
H3A 0.3525 0.5339 0.0430 0.062 Uiso d R 1 . H
O4 0.1788(9) 0.2719(5) 0.3005(5) 0.062(2) Uani d . 1 . O
H4A 0.2493 0.2613 0.3459 0.074 Uiso d R 1 . H
H4B 0.0753 0.2139 0.2935 0.074 Uiso d R 1 . H
O5 -0.1182(9) 0.5120(6) 0.1035(4) 0.054(2) Uani d . 1 . O
H5A -0.2066 0.4677 0.0777 0.065 Uiso d R 1 . H
H5B -0.0587 0.5594 0.0502 0.065 Uiso d R 1 . H
O6 -0.1071(10) 0.4512(5) 0.3247(5) 0.061(2) Uani d . 1 . O
H6A -0.2199 0.3980 0.3359 0.074 Uiso d R 1 . H
H6B -0.0542 0.4941 0.3876 0.074 Uiso d R 1 . H
O7 0.2253(9) 0.3066(5) 0.0981(5) 0.056(2) Uani d . 1 . O
H7A 0.3144 0.3197 0.0434 0.067 Uiso d R 1 . H
O8 0.3662(8) 0.4659(5) 0.2758(5) 0.051(2) Uani d . 1 . O
H8 0.4451 0.4142 0.3258 0.061 Uiso d R 1 . H
C1 0.1754(10) 0.6958(6) 0.2999(6) 0.034(2) Uani d . 1 . C
C2 0.3516(12) 0.6625(8) 0.3378(7) 0.050(2) Uani d . 1 . C
H2A 0.3343 0.6309 0.3996 0.060 Uiso calc R 1 . H
H2B 0.4221 0.7317 0.3443 0.060 Uiso calc R 1 . H
C3 0.4593(11) 0.5740(7) 0.2797(7) 0.050(2) Uani d . 1 . C
H3C 0.4768 0.6033 0.2171 0.060 Uiso calc R 1 . H
H3D 0.5745 0.5627 0.3079 0.060 Uiso calc R 1 . H

loop_
_atom_type_symbol
_atom_type_description
_atom_type_scat_dispersion_real
_atom_type_scat_dispersion_imag
_atom_type_scat_source
C C 0.0033 0.0016 'International Tables Vol C Tables 4.2.6.8 and 6.1.1.4'
H H 0.0000 0.0000 'International Tables Vol C Tables 4.2.6.8 and 6.1.1.4'
O O 0.0106 0.0060 'International Tables Vol C Tables 4.2.6.8 and 6.1.1.4'
Cl Cl 0.1484 0.1585 'International Tables Vol C Tables 4.2.6.8 and 6.1.1.4'
Br Br -0.2901 2.4595 'International Tables Vol C Tables 4.2.6.8 and 6.1.1.4'
Y Y -2.7962 3.5667 'International Tables Vol C Tables 4.2.6.8 and 6.1.1.4'

loop_
_geom_angle_atom_site_label_1
_geom_angle_atom_site_label_2
_geom_angle_atom_site_label_3
_geom_angle_site_symmetry_1
_geom_angle_site_symmetry_3
_geom_angle
O1 Y O6 3_545 . 73.6(2)
O1 Y O7 3_545 . 76.1(2)
O6 Y O7 . . 145.8(2)
O1 Y O8 3_545 . 143.0(2)
O6 Y O8 . . 103.5(3)
O7 Y O8 . . 91.1(2)
O1 Y O2 3_545 . 134.6(2)
O6 Y O2 . . 71.6(2)
O7 Y O2 . . 142.6(2)
O8 Y O2 . . 74.2(2)
O1 Y O5 3_545 . 73.0(2)
O6 Y O5 . . 88.4(2)
O7 Y O5 . . 97.8(3)
O8 Y O5 . . 143.9(2)
O2 Y O5 . . 77.7(2)
O1 Y O4 3_545 . 74.2(2)
O6 Y O4 . . 79.5(3)
O7 Y O4 . . 77.2(3)
O8 Y O4 . . 69.0(2)
O2 Y O4 . . 125.5(2)
O5 Y O4 . . 147.0(2)
O1 Y O3 3_545 . 127.5(2)
O6 Y O3 . . 141.7(2)
O7 Y O3 . . 71.1(2)
O8 Y O3 . . 78.0(2)
O2 Y O3 . . 72.2(2)
O5 Y O3 . . 72.2(2)
O4 Y O3 . . 133.2(2)
C1 O1 Y . 3 147.4(5)
C1 O2 Y . . 140.9(5)
Y O3 H3A . . 138.86(15)
Y O4 H4A . . 136.0(2)
Y O4 H4B . . 104.3(2)
H4A O4 H4B . . 116.9
Y O5 H5A . . 121.5(2)
Y O5 H5B . . 111.3(2)
H5A O5 H5B . . 108.3
Y O6 H6A . . 125.8(2)
Y O6 H6B . . 114.5(2)
H6A O6 H6B . . 115.3
Y O7 H7A . . 132.3(2)
C3 O8 Y . . 126.4(5)
C3 O8 H8 . . 100.6(4)
Y O8 H8 . . 131.96(14)
O1 C1 O2 . . 123.2(7)
O1 C1 C2 . . 117.3(7)
O2 C1 C2 . . 119.5(7)
C1 C2 C3 . . 116.4(8)
C1 C2 H2A . . 108.2(5)
C3 C2 H2A . . 108.2(5)
C1 C2 H2B . . 108.2(5)
C3 C2 H2B . . 108.2(5)
H2A C2 H2B . . 107.3
O8 C3 C2 . . 109.9(7)
O8 C3 H3C . . 109.7(5)
C2 C3 H3C . . 109.7(5)
O8 C3 H3D . . 109.7(4)
C2 C3 H3D . . 109.7(5)
H3C C3 H3D . . 108.2

loop_
_geom_bond_atom_site_label_1
_geom_bond_atom_site_label_2
_geom_bond_site_symmetry_2
_geom_bond_distance
_geom_bond_publ_flag
Y O1 3_545 2.318(5) y
Y O6 . 2.318(7) y
Y O7 . 2.330(6) y
Y O8 . 2.332(6) y
Y O2 . 2.332(5) y
Y O5 . 2.353(6) y
Y O4 . 2.407(6) y
Y O3 . 2.408(6) y
O1 C1 . 1.234(9) ?
O1 Y 3 2.318(5) ?
O2 C1 . 1.270(9) ?
O3 H3A . 1.02 ?
O4 H4A . 0.85 ?
O4 H4B . 1.04 ?
O5 H5A . 0.92 ?
O5 H5B . 1.05 ?
O6 H6A . 1.07 ?
O6 H6B . 1.11 ?
O7 H7A . 1.05 ?
O8 C3 . 1.441(10) ?
O8 H8 . 1.11 ?
C1 C2 . 1.490(12) ?
C2 C3 . 1.555(12) ?
C2 H2A . 0.97 ?
C2 H2B . 0.97 ?
C3 H3C . 0.97 ?
C3 H3D . 0.97 ?

loop_
_geom_hbond_atom_site_label_D
_geom_hbond_atom_site_label_H
_geom_hbond_atom_site_label_A
_geom_hbond_site_symmetry_D
_geom_hbond_site_symmetry_H
_geom_hbond_site_symmetry_A
_geom_hbond_distance_DH
_geom_hbond_distance_HA
_geom_hbond_distance_DA
_geom_hbond_angle_DHA
_geom_hbond_publ_flag
O3 H3A Cl 1_555 1_555 1_555 1.02 2.27 3.127(6) 140 y
O4 H4A Br 1_555 1_555 1_555 0.85 2.70 3.451(6) 148 y
O4 H4B O2 1_555 1_555 3_545 1.04 1.74 2.754(6) 164 y
O5 H5A Cl 1_555 1_555 1_455 0.92 2.24 3.142(6) 152 y
O5 H5B Br 1_555 1_555 2_564 1.05 2.41 3.367(6) 163 y
O6 H6A Br 1_555 1_555 1_455 1.07 2.32 3.321(7) 163 y
O6 H6B Cl 1_555 1_555 2_565 1.11 2.01 3.057(6) 157 y
O7 H7A Cl 1_555 1_555 1_555 1.05 2.17 3.093(7) 146 y
O8 H8 Br 1_555 1_555 1_555 1.11 2.11 3.219(6) 173 y
